data_1530880
loop_
_publ_author_name
'Toffoli, P.'
'Khodadad, P.'
'Rodier, N.'

_publ_section_title
;
 Structure cristalline du tetrathiomonophosphate (V) de thallium (I) Tl3 P
 S4
;
_journal_name_full 'Bulletin de la Societe Chimique de France (Vol=Year)'
_journal_page_first 429
_journal_page_last 432
_journal_volume 1981
_journal_year 1981
_chemical_formula_sum 'P S4 Tl3'
_chemical_name_systematic 'Tl3 P S4'
_space_group_IT_number 62
_symmetry_space_group_name_Hall '-P 2ac 2n'
_symmetry_space_group_name_H-M 'P n m a'
_cell_angle_alpha 90
_cell_angle_beta 90
_cell_angle_gamma 90
_cell_formula_units_Z 4
_cell_length_a 8.733
_cell_length_b 10.849
_cell_length_c 8.959
_cell_volume 848.814
_citation_journal_id_ASTM BSCFAS
_cod_data_source_file Toffoli_BSCFAS_1981_721.cif
_cod_data_source_block P1S4Tl3
_cod_original_cell_volume 848.8143
_cod_original_formula_sum 'P1 S4 Tl3'
_cod_database_code 1530880

loop_
_symmetry_equiv_pos_as_xyz
x,y,z
-x+1/2,-y,z+1/2
x+1/2,-y+1/2,-z+1/2
-x,y+1/2,-z
-x,-y,-z
x-1/2,y,-z-1/2
-x-1/2,y-1/2,z-1/2
x,-y-1/2,z

loop_
_atom_site_label
_atom_site_type_symbol
_atom_site_fract_x
_atom_site_fract_y
_atom_site_fract_z
_atom_site_occupancy
_atom_site_U_iso_or_equiv
S1 S-2 0.16 0.0964 0.965 1 0.0
S3 S-2 0.298 0.25 0.255 1 0.0
S2 S-2 0.489 0.25 0.938 1 0.0
Tl1 Tl+1 0.5551 0.0488 0.1971 1 0.0
P1 P+5 0.276 0.25 0.027 1 0.0
Tl2 Tl+1 0.3781 0.25 0.6115 1 0.0
